data_2215863
loop_
_publ_author_name
'Ying-Ying Liu'
'Jian-Fang Ma'
'Guo-Hua Wei'

_publ_section_title
;<i>catena</i>-Poly[[cobalt(II)-\m-[<i>N</i>,<i>N</i>'-1,3-bis(imidazol-1-ylmethyl)benzene]-\k^2^<i>N</i>^3^:<i>N</i>^3'^-\m-(5-carboxybenzene-1,3-dicarboxylato)-\k^2^<i>O</i>^1^:<i>O</i>^3^]
 monohydrate]
;
_journal_coeditor_code CV2313
_journal_issue 11
_journal_name_full 'Acta Crystallographica Section E'
_journal_page_first m2703
_journal_page_last m2704
_journal_paper_doi 10.1107/S1600536807048532
_journal_volume 63
_journal_year 2007
_chemical_formula_iupac '[Co (C9 H4 O6) (C14 H14 N4)], H2 O'
_chemical_formula_moiety 'C23 H18 Co N4 O6, H2 O'
_chemical_formula_sum 'C23 H20 Co N4 O7'
_chemical_formula_weight 523.36
_chemical_name_systematic
;
catena-Poly[[cobalt(II)-\m-[N,N'-1,3-bis(imidazol-1-ylmethyl)benzene]-
\k^2^N^3^:N^3'^-\m-(5-carboxybenzene-1,3-dicarboxylato)-\k^2^O^1^:O^3^]
monohydrate]
;
_space_group_IT_number 14
_symmetry_cell_setting monoclinic
_symmetry_space_group_name_Hall '-P 2yn'
_symmetry_space_group_name_H-M 'P 1 21/n 1'
_atom_sites_solution_hydrogens geom
_atom_sites_solution_primary direct
_atom_sites_solution_secondary difmap
_audit_creation_method SHELXL-97
_cell_angle_alpha 90.00
_cell_angle_beta 96.3500(10)
_cell_angle_gamma 90.00
_cell_formula_units_Z 4
_cell_length_a 7.8535(4)
_cell_length_b 16.5308(7)
_cell_length_c 16.7344(8)
_cell_measurement_reflns_used 3606
_cell_measurement_temperature 293(2)
_cell_measurement_theta_max 28.3
_cell_measurement_theta_min 1.7
_cell_volume 2159.21(18)
_computing_cell_refinement 'SAINT (Bruker, 1999)'
_computing_data_collection 'SMART (Bruker, 1997)'
_computing_data_reduction 'SAINT (Bruker, 1999)'
_computing_molecular_graphics 'SHELXTL-Plus (Sheldrick, 1990)'
_computing_publication_material 'SHELXL97 (Sheldrick, 1997)'
_computing_structure_refinement 'SHELXL97 (Sheldrick, 1997)'
_computing_structure_solution 'SHELXS97 (Sheldrick, 1997)'
_diffrn_ambient_temperature 293(2)
_diffrn_measured_fraction_theta_full 1.000
_diffrn_measured_fraction_theta_max 0.966
_diffrn_measurement_device_type 'Bruker APEX CCD area-detector'
_diffrn_measurement_method \w
_diffrn_radiation_monochromator graphite
_diffrn_radiation_source 'fine-focus sealed tube'
_diffrn_radiation_type MoK\a
_diffrn_radiation_wavelength 0.71069
_diffrn_reflns_av_R_equivalents 0.0463
_diffrn_reflns_av_sigmaI/netI 0.0606
_diffrn_reflns_limit_h_max 10
_diffrn_reflns_limit_h_min -10
_diffrn_reflns_limit_k_max 11
_diffrn_reflns_limit_k_min -22
_diffrn_reflns_limit_l_max 21
_diffrn_reflns_limit_l_min -20
_diffrn_reflns_number 13208
_diffrn_reflns_theta_full 25.00
_diffrn_reflns_theta_max 28.29
_diffrn_reflns_theta_min 1.74
_diffrn_standards_number 0
_exptl_absorpt_coefficient_mu 0.851
_exptl_absorpt_correction_T_max 0.88
_exptl_absorpt_correction_T_min 0.85
_exptl_absorpt_correction_type multi-scan
_exptl_absorpt_process_details '(SADABS; Sheldrick, 1996)'
_exptl_crystal_colour purple
_exptl_crystal_density_diffrn 1.610
_exptl_crystal_density_method 'not measured'
_exptl_crystal_description block
_exptl_crystal_F_000 1076
_exptl_crystal_size_max 0.13
_exptl_crystal_size_mid 0.11
_exptl_crystal_size_min 0.09
_refine_diff_density_max 0.534
_refine_diff_density_min -0.757
_refine_ls_extinction_method none
_refine_ls_goodness_of_fit_ref 1.039
_refine_ls_hydrogen_treatment mixed
_refine_ls_matrix_type full
_refine_ls_number_parameters 322
_refine_ls_number_reflns 5192
_refine_ls_number_restraints 3
_refine_ls_restrained_S_all 1.043
_refine_ls_R_factor_all 0.0744
_refine_ls_R_factor_gt 0.0465
_refine_ls_shift/su_max 0.001
_refine_ls_shift/su_mean 0.000
_refine_ls_structure_factor_coef Fsqd
_refine_ls_weighting_details 'calc w=1/[\s^2^(Fo^2^)+(0.069P)^2^] where P=(Fo^2^+2Fc^2^)/3'
_refine_ls_weighting_scheme calc
_refine_ls_wR_factor_gt 0.1201
_refine_ls_wR_factor_ref 0.1359
_reflns_number_gt 3606
_reflns_number_total 5192
_reflns_threshold_expression I>2\s(I)
_cod_data_source_file cv2313.cif
_cod_data_source_block I
_cod_depositor_comments
;
The following automatic conversions were performed:
'_symmetry_cell_setting' value 'Monoclinic' changed to 'monoclinic'
according to '/home/saulius/struct/CIF-dictionaries/cif_core.dic'
dictionary named 'cif_core.dic' version 2.4.1 from 2010-06-29.

Automatic conversion script
Id: cif_fix_enum 1527 2010-12-29 10:47:43Z saulius 

The following automatic conversions were performed:

'_chemical_melting_point' value 'not measured' was changed to '?' -
the value is undefined or not given.

Automatic conversion script
Id: cif_fix_values 1646 2011-03-28 12:23:43Z adriana 

The following automatic conversions were performed:

'_chemical_melting_point' value 'not measured' was changed to '?' -
the value is undefined or not given.

'_symmetry_cell_setting' value
'Monoclinic' changed to 'monoclinic' according to
/home/saulius/struct/CIF-dictionaries/cif_core.dic dictionary named
'cif_core.dic' version 2.4.1 from 2010-06-29.

Automatic conversion script
Id: cif_fix_values 1715 2011-07-08 13:25:40Z adriana 
;
_cod_original_sg_symbol_H-M 'P 21/n'
_cod_database_code 2215863
_cod_database_fobs_code 2215863

loop_
_symmetry_equiv_pos_as_xyz
'x, y, z'
'-x+1/2, y+1/2, -z+1/2'
'-x, -y, -z'
'x-1/2, -y-1/2, z-1/2'

loop_
_atom_site_type_symbol
_atom_site_label
_atom_site_fract_x
_atom_site_fract_y
_atom_site_fract_z
_atom_site_U_iso_or_equiv
_atom_site_adp_type
_atom_site_calc_flag
_atom_site_refinement_flags
_atom_site_occupancy
Co Co1 0.91070(5) 0.18840(2) 0.78370(2) 0.02526(13) Uani d . 1
C C1 0.9365(4) 0.31872(16) 0.58113(17) 0.0268(6) Uani d . 1
C C2 1.0894(4) 0.36035(17) 0.57876(16) 0.0280(6) Uani d . 1
H H2 1.1715 0.3605 0.6233 0.034 Uiso calc R 1
C C3 1.1189(3) 0.40177(17) 0.50920(16) 0.0270(6) Uani d . 1
C C4 0.9958(3) 0.40212(17) 0.44239(16) 0.0267(6) Uani d . 1
H H4 1.0159 0.4304 0.3963 0.032 Uiso calc R 1
C C5 0.8430(3) 0.36021(17) 0.44470(16) 0.0261(6) Uani d . 1
C C6 0.8149(4) 0.31896(17) 0.51446(17) 0.0280(6) Uani d . 1
H H6 0.7127 0.2910 0.5164 0.034 Uiso calc R 1
C C7 0.9062(4) 0.26952(17) 0.65377(17) 0.0295(6) Uani d . 1
C C8 1.2853(4) 0.44426(18) 0.50588(17) 0.0321(7) Uani d . 1
C C9 0.7107(4) 0.35829(17) 0.37216(16) 0.0291(6) Uani d . 1
C C10 0.3481(4) -0.02287(17) 0.62968(18) 0.0298(6) Uani d . 1
C C11 0.2631(4) 0.04946(18) 0.61044(18) 0.0315(7) Uani d . 1
H H11 0.2456 0.0857 0.6512 0.038 Uiso calc R 1
C C12 0.2038(4) 0.06864(18) 0.53144(18) 0.0322(7) Uani d . 1
C C13 0.2269(4) 0.01358(19) 0.47063(19) 0.0359(7) Uani d . 1
H H13 0.1864 0.0254 0.4176 0.043 Uiso calc R 1
C C14 0.3102(4) -0.0589(2) 0.48938(19) 0.0389(7) Uani d . 1
H H14 0.3265 -0.0954 0.4486 0.047 Uiso calc R 1
C C15 0.3694(4) -0.07736(19) 0.56790(19) 0.0338(7) Uani d . 1
H H15 0.4240 -0.1265 0.5798 0.041 Uiso calc R 1
C C16 0.4167(4) -0.04058(18) 0.71596(18) 0.0348(7) Uani d . 1
H H16A 0.3418 -0.0165 0.7517 0.042 Uiso calc R 1
H H16B 0.4181 -0.0986 0.7247 0.042 Uiso calc R 1
C C17 0.1128(4) 0.1487(2) 0.5173(2) 0.0424(8) Uani d . 1
H H17A -0.0070 0.1414 0.5246 0.051 Uiso calc R 1
H H17B 0.1610 0.1869 0.5576 0.051 Uiso calc R 1
C C18 0.6342(4) 0.06991(18) 0.74057(18) 0.0334(7) Uani d . 1
H H18 0.5559 0.1122 0.7343 0.040 Uiso calc R 1
C C19 0.7410(4) -0.05168(19) 0.74705(17) 0.0350(7) Uani d . 1
H H19 0.7518 -0.1077 0.7463 0.042 Uiso calc R 1
C C20 0.8687(4) 0.00252(18) 0.76034(19) 0.0354(7) Uani d . 1
H H20 0.9845 -0.0100 0.7706 0.042 Uiso calc R 1
C C21 0.2584(4) 0.22522(18) 0.41509(18) 0.0315(6) Uani d . 1
H H21 0.3587 0.2352 0.4486 0.038 Uiso calc R 1
C C22 0.0010(4) 0.18314(19) 0.3727(2) 0.0370(7) Uani d . 1
H H22 -0.1069 0.1596 0.3705 0.044 Uiso calc R 1
C C23 0.0662(4) 0.22343(19) 0.31230(19) 0.0347(7) Uani d . 1
H H23 0.0103 0.2319 0.2610 0.042 Uiso calc R 1
N N1 0.8011(3) 0.07952(15) 0.75631(14) 0.0309(5) Uani d . 1
N N2 0.5918(3) -0.00812(14) 0.73483(14) 0.0293(5) Uani d . 1
N N3 0.1237(3) 0.18368(15) 0.43720(16) 0.0343(6) Uani d . 1
N N4 0.2298(3) 0.24994(14) 0.33969(14) 0.0278(5) Uani d . 1
O O1 0.7668(3) 0.23374(14) 0.65682(13) 0.0428(6) Uani d . 1
O O2 1.0259(3) 0.26347(13) 0.71064(12) 0.0371(5) Uani d . 1
O O3 1.4018(3) 0.43829(16) 0.56198(14) 0.0511(6) Uani d . 1
O O4 1.2972(3) 0.48619(14) 0.44202(13) 0.0450(6) Uani d . 1
H H4A 1.3920 0.5075 0.4448 0.068 Uiso calc R 1
O O5 0.7363(3) 0.39334(15) 0.30987(12) 0.0443(6) Uani d . 1
O O6 0.5753(3) 0.31807(13) 0.38107(13) 0.0372(5) Uani d . 1
O O1W 0.4422(6) 0.2569(4) 0.5980(4) 0.1444(18) Uani d D 1
H H1A 0.559(4) 0.247(5) 0.610(6) 0.217 Uiso d D 1
H H1B 0.436(11) 0.3110(17) 0.588(6) 0.217 Uiso d D 1

loop_
_atom_site_aniso_label
_atom_site_aniso_U_11
_atom_site_aniso_U_22
_atom_site_aniso_U_33
_atom_site_aniso_U_12
_atom_site_aniso_U_13
_atom_site_aniso_U_23
Co1 0.0260(2) 0.0274(2) 0.0221(2) -0.00004(16) 0.00142(15) 0.00103(15)
C1 0.0325(15) 0.0245(15) 0.0236(14) -0.0015(11) 0.0038(12) 0.0011(11)
C2 0.0306(15) 0.0314(16) 0.0215(14) -0.0007(12) 0.0004(11) 0.0005(11)
C3 0.0266(14) 0.0291(15) 0.0256(15) -0.0028(11) 0.0041(11) -0.0011(11)
C4 0.0309(15) 0.0278(15) 0.0218(14) -0.0019(12) 0.0037(11) 0.0037(11)
C5 0.0279(14) 0.0277(15) 0.0225(14) -0.0027(11) 0.0021(11) 0.0004(11)
C6 0.0294(15) 0.0301(16) 0.0243(14) -0.0047(12) 0.0022(12) -0.0010(11)
C7 0.0393(17) 0.0258(15) 0.0242(15) -0.0006(12) 0.0073(12) 0.0025(11)
C8 0.0366(16) 0.0341(17) 0.0262(15) -0.0057(13) 0.0056(13) -0.0011(12)
C9 0.0306(15) 0.0314(16) 0.0243(15) -0.0008(12) -0.0010(12) -0.0018(12)
C10 0.0276(15) 0.0259(15) 0.0364(17) -0.0063(11) 0.0060(12) 0.0002(12)
C11 0.0348(16) 0.0275(16) 0.0331(16) -0.0043(12) 0.0079(13) -0.0022(12)
C12 0.0295(15) 0.0317(16) 0.0365(17) -0.0035(12) 0.0089(13) 0.0045(13)
C13 0.0352(16) 0.0417(19) 0.0312(17) -0.0066(14) 0.0051(13) 0.0014(13)
C14 0.0384(17) 0.0385(19) 0.0414(19) -0.0047(14) 0.0115(15) -0.0089(14)
C15 0.0282(15) 0.0305(16) 0.0434(18) -0.0009(12) 0.0073(13) -0.0041(13)
C16 0.0385(17) 0.0290(16) 0.0369(17) -0.0050(13) 0.0045(14) 0.0038(13)
C17 0.0408(18) 0.045(2) 0.044(2) 0.0059(15) 0.0176(15) 0.0125(15)
C18 0.0359(17) 0.0256(16) 0.0373(17) 0.0034(12) -0.0019(13) 0.0000(12)
C19 0.0400(18) 0.0276(17) 0.0373(17) 0.0057(13) 0.0032(14) -0.0014(13)
C20 0.0348(17) 0.0324(17) 0.0388(17) 0.0069(13) 0.0036(13) -0.0017(13)
C21 0.0261(15) 0.0322(16) 0.0362(17) 0.0004(12) 0.0033(12) 0.0010(13)
C22 0.0245(15) 0.0405(19) 0.0454(19) -0.0068(13) 0.0017(13) 0.0048(14)
C23 0.0289(16) 0.0371(18) 0.0374(17) -0.0015(13) 0.0002(13) 0.0003(13)
N1 0.0325(13) 0.0291(14) 0.0303(13) -0.0005(10) -0.0002(10) 0.0002(10)
N2 0.0329(13) 0.0232(13) 0.0313(13) -0.0001(10) 0.0021(10) -0.0018(10)
N3 0.0304(13) 0.0325(14) 0.0412(16) -0.0005(11) 0.0088(11) 0.0078(11)
N4 0.0252(12) 0.0279(13) 0.0305(13) -0.0006(10) 0.0037(10) 0.0000(10)
O1 0.0420(13) 0.0486(14) 0.0372(13) -0.0145(11) 0.0020(10) 0.0138(10)
O2 0.0379(12) 0.0453(14) 0.0268(11) -0.0039(10) -0.0021(9) 0.0091(9)
O3 0.0370(13) 0.0736(18) 0.0401(14) -0.0219(12) -0.0072(11) 0.0147(12)
O4 0.0385(12) 0.0586(15) 0.0377(13) -0.0183(11) 0.0027(10) 0.0104(11)
O5 0.0459(13) 0.0598(15) 0.0258(12) -0.0092(11) -0.0016(10) 0.0140(10)
O6 0.0311(11) 0.0514(14) 0.0279(11) -0.0125(10) -0.0025(9) 0.0017(9)
O1W 0.109(3) 0.190(5) 0.132(4) 0.003(4) 0.006(3) 0.019(4)

loop_
_atom_type_symbol
_atom_type_description
_atom_type_scat_dispersion_real
_atom_type_scat_dispersion_imag
_atom_type_scat_source
C C 0.0033 0.0016 'International Tables Vol C Tables 4.2.6.8 and 6.1.1.4'
H H 0.0000 0.0000 'International Tables Vol C Tables 4.2.6.8 and 6.1.1.4'
N N 0.0061 0.0033 'International Tables Vol C Tables 4.2.6.8 and 6.1.1.4'
O O 0.0106 0.0060 'International Tables Vol C Tables 4.2.6.8 and 6.1.1.4'
Co Co 0.3494 0.9721 'International Tables Vol C Tables 4.2.6.8 and 6.1.1.4'

loop_
_geom_angle_atom_site_label_1
_geom_angle_atom_site_label_2
_geom_angle_atom_site_label_3
_geom_angle_site_symmetry_1
_geom_angle_site_symmetry_3
_geom_angle
_geom_angle_publ_flag
O6 Co1 O2 4_666 . 103.70(9) yes
O6 Co1 N1 4_666 . 111.27(9) yes
O2 Co1 N1 . . 127.96(9) yes
O6 Co1 N4 4_666 4_666 94.21(9) yes
O2 Co1 N4 . 4_666 110.41(9) yes
N1 Co1 N4 . 4_666 104.23(9) yes
C6 C1 C2 . . 119.8(3) ?
C6 C1 C7 . . 119.7(3) ?
C2 C1 C7 . . 120.4(3) ?
C1 C2 C3 . . 119.5(3) ?
C1 C2 H2 . . 120.3 ?
C3 C2 H2 . . 120.3 ?
C2 C3 C4 . . 120.5(3) ?
C2 C3 C8 . . 119.4(3) ?
C4 C3 C8 . . 120.1(2) ?
C5 C4 C3 . . 120.0(2) ?
C5 C4 H4 . . 120.0 ?
C3 C4 H4 . . 120.0 ?
C4 C5 C6 . . 119.0(3) ?
C4 C5 C9 . . 120.5(2) ?
C6 C5 C9 . . 120.4(2) ?
C1 C6 C5 . . 121.2(3) ?
C1 C6 H6 . . 119.4 ?
C5 C6 H6 . . 119.4 ?
O1 C7 O2 . . 120.9(3) ?
O1 C7 C1 . . 120.5(3) ?
O2 C7 C1 . . 118.7(3) ?
O3 C8 O4 . . 123.8(3) ?
O3 C8 C3 . . 120.7(3) ?
O4 C8 C3 . . 115.5(3) ?
O5 C9 O6 . . 124.1(3) ?
O5 C9 C5 . . 120.7(3) ?
O6 C9 C5 . . 115.2(2) ?
C11 C10 C15 . . 118.5(3) ?
C11 C10 C16 . . 119.9(3) ?
C15 C10 C16 . . 121.5(3) ?
C12 C11 C10 . . 121.2(3) ?
C12 C11 H11 . . 119.4 ?
C10 C11 H11 . . 119.4 ?
C11 C12 C13 . . 119.3(3) ?
C11 C12 C17 . . 116.9(3) ?
C13 C12 C17 . . 123.8(3) ?
C14 C13 C12 . . 119.8(3) ?
C14 C13 H13 . . 120.1 ?
C12 C13 H13 . . 120.1 ?
C15 C14 C13 . . 120.6(3) ?
C15 C14 H14 . . 119.7 ?
C13 C14 H14 . . 119.7 ?
C14 C15 C10 . . 120.5(3) ?
C14 C15 H15 . . 119.7 ?
C10 C15 H15 . . 119.7 ?
N2 C16 C10 . . 111.0(2) ?
N2 C16 H16A . . 109.4 ?
C10 C16 H16A . . 109.4 ?
N2 C16 H16B . . 109.4 ?
C10 C16 H16B . . 109.4 ?
H16A C16 H16B . . 108.0 ?
N3 C17 C12 . . 114.4(3) ?
N3 C17 H17A . . 108.7 ?
C12 C17 H17A . . 108.7 ?
N3 C17 H17B . . 108.7 ?
C12 C17 H17B . . 108.7 ?
H17A C17 H17B . . 107.6 ?
N1 C18 N2 . . 111.5(3) ?
N1 C18 H18 . . 124.3 ?
N2 C18 H18 . . 124.3 ?
C20 C19 N2 . . 106.5(3) ?
C20 C19 H19 . . 126.7 ?
N2 C19 H19 . . 126.7 ?
C19 C20 N1 . . 109.3(3) ?
C19 C20 H20 . . 125.3 ?
N1 C20 H20 . . 125.3 ?
N4 C21 N3 . . 111.4(3) ?
N4 C21 H21 . . 124.3 ?
N3 C21 H21 . . 124.3 ?
C23 C22 N3 . . 107.1(3) ?
C23 C22 H22 . . 126.4 ?
N3 C22 H22 . . 126.4 ?
C22 C23 N4 . . 108.7(3) ?
C22 C23 H23 . . 125.6 ?
N4 C23 H23 . . 125.6 ?
C18 N1 C20 . . 105.5(2) ?
C18 N1 Co1 . . 122.7(2) ?
C20 N1 Co1 . . 131.2(2) ?
C18 N2 C19 . . 107.1(2) ?
C18 N2 C16 . . 125.9(2) ?
C19 N2 C16 . . 126.9(2) ?
C21 N3 C22 . . 107.0(3) ?
C21 N3 C17 . . 125.3(3) ?
C22 N3 C17 . . 127.6(3) ?
C21 N4 C23 . . 105.7(2) ?
C21 N4 Co1 . 4_565 122.36(19) ?
C23 N4 Co1 . 4_565 131.9(2) ?
C7 O2 Co1 . . 99.08(17) ?
C8 O4 H4A . . 109.5 ?
C9 O6 Co1 . 4_565 114.27(18) ?
H1A O1W H1B . . 104(4) ?

loop_
_geom_bond_atom_site_label_1
_geom_bond_atom_site_label_2
_geom_bond_site_symmetry_2
_geom_bond_distance
_geom_bond_publ_flag
Co1 O6 4_666 1.968(2) yes
Co1 O2 . 2.024(2) yes
Co1 N1 . 2.026(2) yes
Co1 N4 4_666 2.057(2) yes
C1 C6 . 1.386(4) ?
C1 C2 . 1.388(4) ?
C1 C7 . 1.503(4) ?
C2 C3 . 1.392(4) ?
C2 H2 . 0.9300 ?
C3 C4 . 1.395(4) ?
C3 C8 . 1.490(4) ?
C4 C5 . 1.390(4) ?
C4 H4 . 0.9300 ?
C5 C6 . 1.390(4) ?
C5 C9 . 1.508(4) ?
C6 H6 . 0.9300 ?
C7 O1 . 1.250(3) ?
C7 O2 . 1.266(4) ?
C8 O3 . 1.240(4) ?
C8 O4 . 1.286(3) ?
C9 O5 . 1.228(3) ?
C9 O6 . 1.277(3) ?
C10 C11 . 1.390(4) ?
C10 C15 . 1.395(4) ?
C10 C16 . 1.513(4) ?
C11 C12 . 1.389(4) ?
C11 H11 . 0.9300 ?
C12 C13 . 1.392(4) ?
C12 C17 . 1.511(4) ?
C13 C14 . 1.384(4) ?
C13 H13 . 0.9300 ?
C14 C15 . 1.379(4) ?
C14 H14 . 0.9300 ?
C15 H15 . 0.9300 ?
C16 N2 . 1.477(4) ?
C16 H16A . 0.9700 ?
C16 H16B . 0.9700 ?
C17 N3 . 1.471(4) ?
C17 H17A . 0.9700 ?
C17 H17B . 0.9700 ?
C18 N1 . 1.318(4) ?
C18 N2 . 1.333(4) ?
C18 H18 . 0.9300 ?
C19 C20 . 1.345(4) ?
C19 N2 . 1.371(4) ?
C19 H19 . 0.9300 ?
C20 N1 . 1.378(4) ?
C20 H20 . 0.9300 ?
C21 N4 . 1.322(4) ?
C21 N3 . 1.346(4) ?
C21 H21 . 0.9300 ?
C22 C23 . 1.356(4) ?
C22 N3 . 1.366(4) ?
C22 H22 . 0.9300 ?
C23 N4 . 1.387(4) ?
C23 H23 . 0.9300 ?
N4 Co1 4_565 2.057(2) ?
O4 H4A . 0.8200 ?
O6 Co1 4_565 1.968(2) ?
O1W H1A . 0.93(2) ?
O1W H1B . 0.91(2) ?

loop_
_geom_hbond_atom_site_label_D
_geom_hbond_atom_site_label_H
_geom_hbond_atom_site_label_A
_geom_hbond_site_symmetry_A
_geom_hbond_distance_DH
_geom_hbond_distance_HA
_geom_hbond_distance_DA
_geom_hbond_angle_DHA
O1W H1A O1 . 0.93(2) 1.74(3) 2.657(5) 166(9)
O4 H4A O3 3_866 0.82 1.87 2.680(3) 172.5

loop_
_geom_torsion_atom_site_label_1
_geom_torsion_atom_site_label_2
_geom_torsion_atom_site_label_3
_geom_torsion_atom_site_label_4
_geom_torsion_site_symmetry_1
_geom_torsion_site_symmetry_4
_geom_torsion
C6 C1 C2 C3 . . -0.1(4)
C7 C1 C2 C3 . . 176.4(3)
C1 C2 C3 C4 . . 0.4(4)
C1 C2 C3 C8 . . -178.1(3)
C2 C3 C4 C5 . . -0.6(4)
C8 C3 C4 C5 . . 177.9(3)
C3 C4 C5 C6 . . 0.6(4)
C3 C4 C5 C9 . . -178.4(2)
C2 C1 C6 C5 . . 0.1(4)
C7 C1 C6 C5 . . -176.4(3)
C4 C5 C6 C1 . . -0.3(4)
C9 C5 C6 C1 . . 178.7(3)
C6 C1 C7 O1 . . -5.4(4)
C2 C1 C7 O1 . . 178.1(3)
C6 C1 C7 O2 . . 172.9(3)
C2 C1 C7 O2 . . -3.7(4)
C2 C3 C8 O3 . . 5.2(4)
C4 C3 C8 O3 . . -173.4(3)
C2 C3 C8 O4 . . -174.8(3)
C4 C3 C8 O4 . . 6.6(4)
C4 C5 C9 O5 . . 0.4(4)
C6 C5 C9 O5 . . -178.6(3)
C4 C5 C9 O6 . . -179.9(3)
C6 C5 C9 O6 . . 1.1(4)
C15 C10 C11 C12 . . -1.6(4)
C16 C10 C11 C12 . . 177.8(3)
C10 C11 C12 C13 . . 1.4(4)
C10 C11 C12 C17 . . 179.8(3)
C11 C12 C13 C14 . . -0.9(4)
C17 C12 C13 C14 . . -179.2(3)
C12 C13 C14 C15 . . 0.6(4)
C13 C14 C15 C10 . . -0.8(4)
C11 C10 C15 C14 . . 1.3(4)
C16 C10 C15 C14 . . -178.1(3)
C11 C10 C16 N2 . . -87.8(3)
C15 C10 C16 N2 . . 91.4(3)
C11 C12 C17 N3 . . 152.9(3)
C13 C12 C17 N3 . . -28.7(4)
N2 C19 C20 N1 . . -0.2(3)
N3 C22 C23 N4 . . -0.6(4)
N2 C18 N1 C20 . . 0.3(3)
N2 C18 N1 Co1 . . -171.73(18)
C19 C20 N1 C18 . . -0.1(3)
C19 C20 N1 Co1 . . 171.1(2)
O6 Co1 N1 C18 4_666 . 130.6(2)
O2 Co1 N1 C18 . . -100.6(2)
N4 Co1 N1 C18 4_666 . 30.3(3)
O6 Co1 N1 C20 4_666 . -39.2(3)
O2 Co1 N1 C20 . . 89.6(3)
N4 Co1 N1 C20 4_666 . -139.6(3)
N1 C18 N2 C19 . . -0.5(3)
N1 C18 N2 C16 . . -178.5(3)
C20 C19 N2 C18 . . 0.4(3)
C20 C19 N2 C16 . . 178.4(3)
C10 C16 N2 C18 . . 69.2(4)
C10 C16 N2 C19 . . -108.5(3)
N4 C21 N3 C22 . . -1.1(3)
N4 C21 N3 C17 . . -179.2(3)
C23 C22 N3 C21 . . 1.0(4)
C23 C22 N3 C17 . . 179.0(3)
C12 C17 N3 C21 . . -80.6(4)
C12 C17 N3 C22 . . 101.7(4)
N3 C21 N4 C23 . . 0.8(3)
N3 C21 N4 Co1 . 4_565 -177.61(19)
C22 C23 N4 C21 . . -0.1(3)
C22 C23 N4 Co1 . 4_565 178.1(2)
O1 C7 O2 Co1 . . 0.7(3)
C1 C7 O2 Co1 . . -177.5(2)
O6 Co1 O2 C7 4_666 . -174.51(17)
N1 Co1 O2 C7 . . 53.9(2)
N4 Co1 O2 C7 4_666 . -74.65(19)
O5 C9 O6 Co1 . 4_565 2.9(4)
C5 C9 O6 Co1 . 4_565 -176.79(18)
